data_4081655
loop_
_publ_author_name
'Pfaff, Ulrike'
'Hildebrandt, Alexander'
'Schaarschmidt, Dieter'
'R\"uffer, Tobias'
'Low, Paul J.'
'Lang, Heinrich'

_publ_section_title
;
 Molecular Wires using (Oligo)pyrroles as Connecting Units: An Electron
 Transfer Study
;
_journal_issue 20
_journal_name_full Organometallics
_journal_page_first 6106
_journal_paper_doi 10.1021/om4007533
_journal_volume 32
_journal_year 2013
_chemical_formula_moiety 'C50.50 H41 Fe2 N3 O0.50'
_chemical_formula_sum 'C50.5 H41 Fe2 N3 O0.5'
_chemical_formula_weight 809.56
_chemical_name_systematic
;
 ?
;
_space_group_crystal_system monoclinic
_space_group_IT_number 14
_space_group_name_Hall '-P 2ybc'
_space_group_name_H-M_alt 'P 1 21/c 1'
_symmetry_space_group_name_Hall '-P 2ybc'
_symmetry_space_group_name_H-M 'P 1 21/c 1'
_atom_sites_solution_hydrogens mixed
_audit_creation_method SHELXL-2013
_cell_angle_alpha 90
_cell_angle_beta 98.853(4)
_cell_angle_gamma 90
_cell_formula_units_Z 4
_cell_length_a 16.2608(7)
_cell_length_b 23.0890(11)
_cell_length_c 10.5423(4)
_cell_measurement_reflns_used 2703
_cell_measurement_temperature 115
_cell_measurement_theta_max 65.4780
_cell_measurement_theta_min 3.3525
_cell_volume 3910.9(3)
_computing_cell_refinement
;
CrysAlisPro, Oxford Diffraction Ltd.,
Version 1.171.33.64 (release 22-03-2010 CrysAlis171 .NET)
(compiled Mar 22 2010,13:57:49)
;
_computing_data_collection
;
CrysAlisPro, Oxford Diffraction Ltd.,
Version 1.171.33.64 (release 22-03-2010 CrysAlis171 .NET)
(compiled Mar 22 2010,13:57:49)
;
_computing_data_reduction
;
CrysAlisPro, Oxford Diffraction Ltd.,
Version 1.171.33.64 (release 22-03-2010 CrysAlis171 .NET)
(compiled Mar 22 2010,13:57:49)
;
_computing_structure_refinement 'SHELXL-2013 (Sheldrick, 2013)'
_computing_structure_solution 'SHELXS-97 (Sheldrick, 1990)'
_diffrn_ambient_temperature 115
_diffrn_measured_fraction_theta_full 0.986
_diffrn_measured_fraction_theta_max 0.986
_diffrn_measurement_device_type 'Oxford Gemini S'
_diffrn_measurement_method '\w scans'
_diffrn_radiation_type CuK\a
_diffrn_radiation_wavelength 1.54184
_diffrn_reflns_av_R_equivalents 0.0763
_diffrn_reflns_av_unetI/netI 0.1589
_diffrn_reflns_Laue_measured_fraction_full 0.986
_diffrn_reflns_Laue_measured_fraction_max 0.986
_diffrn_reflns_limit_h_max 18
_diffrn_reflns_limit_h_min -18
_diffrn_reflns_limit_k_max 26
_diffrn_reflns_limit_k_min -26
_diffrn_reflns_limit_l_max 10
_diffrn_reflns_limit_l_min -12
_diffrn_reflns_number 12791
_diffrn_reflns_point_group_measured_fraction_full 0.986
_diffrn_reflns_point_group_measured_fraction_max 0.986
_diffrn_reflns_theta_full 64.000
_diffrn_reflns_theta_max 63.994
_diffrn_reflns_theta_min 3.351
_diffrn_standards_decay_% 0
_diffrn_standards_interval_count 50
_diffrn_standards_interval_time 10
_diffrn_standards_number 2
_exptl_absorpt_coefficient_mu 6.263
_exptl_absorpt_correction_T_max 1.00000
_exptl_absorpt_correction_T_min 0.47961
_exptl_absorpt_correction_type multi-scan
_exptl_absorpt_process_details
;
CrysAlisPro, Oxford Diffraction Ltd.,
Version 1.171.33.64 (release 22-03-2010 CrysAlis171 .NET)
(compiled Mar 22 2010,13:57:49)
Empirical absorption correction using spherical harmonics,
 implemented in SCALE3 ABSPACK scaling algorithm.
;
_exptl_crystal_colour orange
_exptl_crystal_density_diffrn 1.375
_exptl_crystal_description plate
_exptl_crystal_F_000 1684
_exptl_crystal_size_max 0.40
_exptl_crystal_size_mid 0.10
_exptl_crystal_size_min 0.01
_refine_diff_density_max 0.648
_refine_diff_density_min -0.613
_refine_diff_density_rms 0.081
_refine_ls_extinction_method none
_refine_ls_goodness_of_fit_ref 0.787
_refine_ls_hydrogen_treatment mixed
_refine_ls_matrix_type full
_refine_ls_number_parameters 517
_refine_ls_number_reflns 6392
_refine_ls_number_restraints 22
_refine_ls_restrained_S_all 0.788
_refine_ls_R_factor_all 0.1138
_refine_ls_R_factor_gt 0.0598
_refine_ls_shift/su_max 0.001
_refine_ls_shift/su_mean 0.000
_refine_ls_structure_factor_coef Fsqd
_refine_ls_weighting_details 'w=1/[\s^2^(Fo^2^)+(0.0662P)^2^] where P=(Fo^2^+2Fc^2^)/3'
_refine_ls_weighting_scheme calc
_refine_ls_wR_factor_gt 0.1297
_refine_ls_wR_factor_ref 0.1425
_reflns_Friedel_coverage 0.000
_reflns_number_gt 3135
_reflns_number_total 6392
_reflns_threshold_expression 'I > 2\s(I)'
_cod_data_source_file om4007533_si_002.cif
_cod_data_source_block exp_138
_cod_original_formula_sum 'C50.50 H41 Fe2 N3 O0.50'
_cod_database_code 4081655
_shelx_space_group_comment
;
The symmetry employed for this shelxl refinement is uniquely defined
by the following loop, which should always be used as a source of
symmetry information in preference to the above space-group names.
They are only intended as comments.
;
_shelxl_version_number 2013-4

loop_
_space_group_symop_operation_xyz
'x, y, z'
'-x, y+1/2, -z+1/2'
'-x, -y, -z'
'x, -y-1/2, z-1/2'

loop_
_atom_site_label
_atom_site_type_symbol
_atom_site_fract_x
_atom_site_fract_y
_atom_site_fract_z
_atom_site_U_iso_or_equiv
_atom_site_adp_type
_atom_site_occupancy
_atom_site_site_symmetry_order
_atom_site_calc_flag
_atom_site_refinement_flags_posn
_atom_site_refinement_flags_adp
_atom_site_refinement_flags_occupancy
C1 C 0.8753(4) 0.0812(3) 0.5947(5) 0.0403(15) Uani 1 1 d . . .
H1 H 0.9141 0.0664 0.6608 0.048 Uiso 1 1 calc R U .
C2 C 0.7891(4) 0.0687(3) 0.5735(5) 0.0403(15) Uani 1 1 d . . .
H2 H 0.7615 0.0444 0.6234 0.048 Uiso 1 1 calc R U .
C3 C 0.7524(4) 0.0994(3) 0.4635(5) 0.0461(17) Uani 1 1 d . . .
H3 H 0.6963 0.0989 0.4282 0.055 Uiso 1 1 calc R U .
C4 C 0.8162(4) 0.1314(3) 0.4159(5) 0.0460(17) Uani 1 1 d . . .
H4 H 0.8093 0.1552 0.3440 0.055 Uiso 1 1 calc R U .
C5 C 0.8926(4) 0.1203(3) 0.4982(5) 0.0419(16) Uani 1 1 d . . .
H5 H 0.9443 0.1358 0.4902 0.050 Uiso 1 1 calc R U .
C6 C 0.7623(3) 0.1817(3) 0.7655(4) 0.0303(13) Uani 1 1 d . . .
H6 H 0.7442 0.1577 0.8264 0.036 Uiso 1 1 calc R U .
C7 C 0.7112(4) 0.2044(3) 0.6519(5) 0.0378(14) Uani 1 1 d . . .
H7 H 0.6548 0.1972 0.6262 0.045 Uiso 1 1 calc R U .
C8 C 0.7630(4) 0.2398(3) 0.5867(5) 0.0349(14) Uani 1 1 d . . .
H8 H 0.7456 0.2605 0.5117 0.042 Uiso 1 1 calc R U .
C9 C 0.8452(4) 0.2383(2) 0.6541(5) 0.0323(13) Uani 1 1 d . . .
H9 H 0.8912 0.2568 0.6300 0.039 Uiso 1 1 calc R U .
C10 C 0.8449(3) 0.2025(2) 0.7684(4) 0.0267(12) Uani 1 1 d . . .
C11 C 0.9195(3) 0.2001(2) 0.8664(4) 0.0253(12) Uani 1 1 d . . .
C12 C 0.9844(3) 0.2387(2) 0.8832(4) 0.0263(12) Uani 1 1 d . . .
H12 H 0.9894 0.2712 0.8328 0.032 Uiso 1 1 calc R U .
C13 C 1.0420(3) 0.2210(2) 0.9890(4) 0.0276(12) Uani 1 1 d . . .
H13 H 1.0915 0.2398 1.0207 0.033 Uiso 1 1 calc R U .
C14 C 1.0128(3) 0.1710(2) 1.0382(4) 0.0231(11) Uani 1 1 d . . .
C15 C 1.0469(3) 0.1367(2) 1.1484(4) 0.0239(12) Uani 1 1 d . . .
C16 C 1.0074(3) 0.1028(2) 1.2298(4) 0.0299(13) Uani 1 1 d . . .
H16 H 0.9503 0.0967 1.2222 0.036 Uiso 1 1 calc R U .
C17 C 1.0678(3) 0.0796(3) 1.3252(5) 0.0310(13) Uani 1 1 d . . .
H17 H 1.0576 0.0554 1.3916 0.037 Uiso 1 1 calc R U .
C18 C 1.1456(3) 0.0987(2) 1.3041(4) 0.0281(13) Uani 1 1 d . . .
C19 C 1.2269(3) 0.0826(2) 1.3653(4) 0.0261(12) Uani 1 1 d . . .
C20 C 1.2985(3) 0.0690(3) 1.3141(5) 0.0354(14) Uani 1 1 d . . .
H20 H 1.3049 0.0726 1.2283 0.042 Uiso 1 1 calc R U .
C21 C 1.3604(3) 0.0487(3) 1.4149(5) 0.0341(14) Uani 1 1 d . . .
H21 H 1.4138 0.0365 1.4070 0.041 Uiso 1 1 calc R U .
C22 C 1.3257(3) 0.0508(3) 1.5273(4) 0.0326(14) Uani 1 1 d . . .
C23 C 1.3618(3) 0.0317(3) 1.6544(5) 0.0330(13) Uani 1 1 d . . .
C24 C 1.4266(3) -0.0122(3) 1.6770(5) 0.0389(15) Uani 1 1 d . . .
H24 H 1.4494 -0.0319 1.6138 0.047 Uiso 1 1 calc R U .
C25 C 1.4491(4) -0.0199(3) 1.8107(6) 0.0461(17) Uani 1 1 d . . .
H25 H 1.4890 -0.0457 1.8499 0.055 Uiso 1 1 calc R U .
C26 C 1.4021(4) 0.0175(3) 1.8741(5) 0.0503(19) Uani 1 1 d . . .
H26 H 1.4049 0.0210 1.9625 0.060 Uiso 1 1 calc R U .
C27 C 1.3479(4) 0.0501(3) 1.7778(5) 0.0439(17) Uani 1 1 d . . .
H27 H 1.3102 0.0784 1.7940 0.053 Uiso 1 1 calc R U .
C28 C 1.4990(4) 0.1389(3) 1.6745(6) 0.0535(19) Uani 1 1 d . . .
H28 H 1.4653 0.1562 1.6056 0.064 Uiso 1 1 calc R U .
C29 C 1.5610(4) 0.0969(3) 1.6673(6) 0.0542(19) Uani 1 1 d . . .
H29 H 1.5759 0.0825 1.5917 0.065 Uiso 1 1 calc R U .
C30 C 1.5974(4) 0.0801(3) 1.7927(6) 0.0482(17) Uani 1 1 d . . .
H30 H 1.6391 0.0527 1.8144 0.058 Uiso 1 1 calc R U .
C31 C 1.5575(4) 0.1133(3) 1.8784(6) 0.0525(18) Uani 1 1 d . . .
H31 H 1.5692 0.1113 1.9674 0.063 Uiso 1 1 calc R U .
C32 C 1.4975(4) 0.1499(3) 1.8085(7) 0.0533(18) Uani 1 1 d . . .
H32 H 1.4635 0.1762 1.8426 0.064 Uiso 1 1 calc R U .
C33 C 0.8865(3) 0.1085(2) 0.9770(4) 0.0240(11) Uani 1 1 d . . .
C34 C 0.8173(3) 0.1120(3) 1.0412(5) 0.0300(12) Uani 1 1 d . . .
H34 H 0.8025 0.1474 1.0732 0.036 Uiso 1 1 calc R U .
C35 C 0.7716(3) 0.0638(3) 1.0569(5) 0.0317(13) Uani 1 1 d . . .
H35 H 0.7263 0.0665 1.1009 0.038 Uiso 1 1 calc R U .
C36 C 0.7917(3) 0.0116(2) 1.0085(4) 0.0309(13) Uani 1 1 d . . .
H36 H 0.7587 -0.0206 1.0167 0.037 Uiso 1 1 calc R U .
C37 C 0.8616(4) 0.0063(2) 0.9470(4) 0.0326(13) Uani 1 1 d . . .
H37 H 0.8763 -0.0295 0.9168 0.039 Uiso 1 1 calc R U .
C38 C 0.9085(3) 0.0550(2) 0.9317(4) 0.0305(13) Uani 1 1 d . . .
H38 H 0.9552 0.0520 0.8909 0.037 Uiso 1 1 calc R U .
C39 C 1.1979(3) 0.1644(2) 1.1480(4) 0.0294(12) Uani 1 1 d . . .
C40 C 1.2163(4) 0.1520(3) 1.0261(5) 0.0339(13) Uani 1 1 d . . .
H40 H 1.1851 0.1248 0.9742 0.041 Uiso 1 1 calc R U .
C41 C 1.2810(4) 0.1805(3) 0.9836(5) 0.0414(15) Uani 1 1 d . . .
H41 H 1.2935 0.1720 0.9025 0.050 Uiso 1 1 calc R U .
C42 C 1.3274(4) 0.2209(3) 1.0572(6) 0.0468(16) Uani 1 1 d . . .
H42 H 1.3712 0.2396 1.0271 0.056 Uiso 1 1 calc R U .
C43 C 1.3078(4) 0.2336(3) 1.1785(6) 0.0467(16) Uani 1 1 d . . .
H43 H 1.3386 0.2612 1.2298 0.056 Uiso 1 1 calc R U .
C44 C 1.2423(4) 0.2052(3) 1.2230(5) 0.0346(13) Uani 1 1 d . . .
H44 H 1.2289 0.2141 1.3034 0.042 Uiso 1 1 calc R U .
C45 C 1.1887(3) 0.0840(2) 1.5847(4) 0.0261(12) Uani 1 1 d . . .
C46 C 1.1715(4) 0.1410(3) 1.6085(5) 0.0331(14) Uani 1 1 d . . .
H46 H 1.1969 0.1706 1.5691 0.040 Uiso 1 1 calc R U .
C47 C 1.1161(4) 0.1538(3) 1.6914(5) 0.0372(14) Uani 1 1 d . . .
H47 H 1.1043 0.1922 1.7079 0.045 Uiso 1 1 calc R U .
C48 C 1.0782(4) 0.1100(3) 1.7497(5) 0.0342(14) Uani 1 1 d . . .
H48 H 1.0406 0.1189 1.8050 0.041 Uiso 1 1 calc R U .
C49 C 1.0961(3) 0.0531(3) 1.7259(4) 0.0320(13) Uani 1 1 d . . .
H49 H 1.0704 0.0236 1.7654 0.038 Uiso 1 1 calc R U .
C50 C 1.1526(3) 0.0391(2) 1.6428(5) 0.0288(12) Uani 1 1 d . . .
H50 H 1.1654 0.0007 1.6272 0.035 Uiso 1 1 calc R U .
N1 N 0.9357(3) 0.15854(19) 0.9629(3) 0.0241(9) Uani 1 1 d . . .
N2 N 1.1309(3) 0.13374(19) 1.1954(3) 0.0247(10) Uani 1 1 d . . .
N3 N 1.2459(3) 0.0717(2) 1.4964(4) 0.0270(10) Uani 1 1 d . . .
Fe1 Fe 0.80648(5) 0.15613(4) 0.60064(7) 0.0295(2) Uani 1 1 d . . .
Fe2 Fe 1.47005(6) 0.06463(5) 1.76292(8) 0.0373(3) Uani 1 1 d . . .
O1S O 0.509(3) 0.194(2) 0.364(3) 0.50(3) Uani 0.5 1 d D U P
C1S C 0.546(3) 0.191(3) 0.257(5) 0.43(3) Uani 0.5 1 d D U P
H1S1 H 0.5797 0.1568 0.2613 0.647 Uiso 0.5 1 calc R U P
H1S2 H 0.5793 0.2245 0.2510 0.647 Uiso 0.5 1 calc R U P
H1S3 H 0.5031 0.1887 0.1831 0.647 Uiso 0.5 1 calc R U P
H1S H 0.522(17) 0.225(6) 0.401(17) 0.658 Uiso 0.5 1 d D U P

loop_
_atom_site_aniso_label
_atom_site_aniso_U_11
_atom_site_aniso_U_22
_atom_site_aniso_U_33
_atom_site_aniso_U_23
_atom_site_aniso_U_13
_atom_site_aniso_U_12
C1 0.037(4) 0.044(4) 0.037(3) -0.007(3) -0.004(2) 0.013(3)
C2 0.051(4) 0.031(3) 0.041(3) -0.002(3) 0.011(3) 0.001(3)
C3 0.037(4) 0.055(4) 0.043(3) -0.014(3) -0.008(3) 0.003(4)
C4 0.057(4) 0.051(4) 0.027(3) -0.011(3) -0.001(3) 0.007(4)
C5 0.050(4) 0.042(4) 0.036(3) -0.010(3) 0.015(3) 0.001(3)
C6 0.027(3) 0.037(3) 0.028(2) -0.014(2) 0.004(2) 0.004(3)
C7 0.033(3) 0.036(3) 0.040(3) 0.000(3) -0.007(3) 0.003(3)
C8 0.037(3) 0.032(3) 0.034(3) 0.006(3) -0.001(2) -0.001(3)
C9 0.036(3) 0.022(3) 0.036(3) 0.004(2) 0.000(2) -0.003(3)
C10 0.023(3) 0.024(3) 0.031(3) -0.002(2) -0.001(2) 0.003(2)
C11 0.033(3) 0.018(3) 0.025(2) 0.001(2) 0.004(2) 0.004(3)
C12 0.032(3) 0.021(3) 0.026(2) 0.000(2) 0.004(2) 0.005(3)
C13 0.025(3) 0.025(3) 0.031(3) -0.006(2) -0.001(2) -0.001(3)
C14 0.019(3) 0.024(3) 0.025(2) -0.002(2) -0.002(2) 0.000(2)
C15 0.025(3) 0.026(3) 0.022(2) -0.002(2) 0.005(2) -0.001(2)
C16 0.025(3) 0.031(3) 0.031(3) -0.005(3) -0.003(2) 0.001(3)
C17 0.026(3) 0.036(3) 0.029(3) 0.005(3) -0.002(2) -0.004(3)
C18 0.020(3) 0.035(3) 0.027(2) -0.002(3) -0.001(2) 0.002(3)
C19 0.019(3) 0.031(3) 0.028(3) -0.004(2) 0.003(2) 0.000(3)
C20 0.035(3) 0.044(4) 0.028(3) -0.001(3) 0.007(2) 0.011(3)
C21 0.028(3) 0.037(4) 0.035(3) 0.002(3) -0.004(2) 0.007(3)
C22 0.028(3) 0.038(4) 0.030(3) -0.003(3) -0.003(2) -0.003(3)
C23 0.025(3) 0.037(3) 0.035(3) 0.005(3) -0.001(2) -0.013(3)
C24 0.023(3) 0.042(4) 0.048(3) 0.001(3) -0.007(3) -0.008(3)
C25 0.024(3) 0.046(4) 0.064(4) 0.014(3) -0.008(3) -0.006(3)
C26 0.047(4) 0.065(5) 0.035(3) 0.020(3) -0.006(3) -0.026(4)
C27 0.031(3) 0.064(5) 0.035(3) -0.003(3) 0.002(2) -0.013(3)
C28 0.039(4) 0.049(4) 0.067(4) 0.032(4) -0.011(3) -0.018(4)
C29 0.043(4) 0.058(5) 0.060(4) 0.009(4) 0.003(3) -0.026(4)
C30 0.031(3) 0.052(4) 0.061(4) -0.003(4) 0.001(3) -0.016(3)
C31 0.045(4) 0.060(5) 0.050(3) -0.004(4) -0.001(3) -0.021(4)
C32 0.040(4) 0.037(4) 0.081(5) -0.004(4) 0.001(3) 0.002(3)
C33 0.023(3) 0.021(3) 0.027(2) -0.001(2) 0.000(2) -0.003(2)
C34 0.026(3) 0.024(3) 0.037(3) -0.003(3) -0.001(2) 0.003(3)
C35 0.021(3) 0.035(3) 0.038(3) 0.003(3) 0.002(2) -0.003(3)
C36 0.034(3) 0.022(3) 0.034(3) 0.004(2) 0.000(2) -0.009(3)
C37 0.046(4) 0.021(3) 0.031(3) -0.002(2) 0.006(3) -0.003(3)
C38 0.034(3) 0.027(3) 0.030(3) 0.002(3) 0.004(2) -0.001(3)
C39 0.025(3) 0.031(3) 0.030(3) 0.001(3) -0.001(2) -0.002(3)
C40 0.033(3) 0.038(3) 0.030(3) 0.000(3) 0.000(2) -0.004(3)
C41 0.047(4) 0.045(4) 0.037(3) 0.004(3) 0.020(3) -0.003(3)
C42 0.035(4) 0.044(4) 0.065(4) 0.002(3) 0.018(3) -0.019(3)
C43 0.044(4) 0.044(4) 0.051(3) -0.011(3) 0.001(3) -0.017(3)
C44 0.033(3) 0.032(3) 0.038(3) -0.004(3) 0.003(2) -0.006(3)
C45 0.017(3) 0.033(3) 0.026(2) 0.000(2) -0.004(2) 0.007(3)
C46 0.037(3) 0.034(4) 0.029(3) 0.006(3) 0.008(2) 0.001(3)
C47 0.048(4) 0.027(3) 0.035(3) -0.005(3) 0.003(3) 0.004(3)
C48 0.035(3) 0.041(4) 0.028(3) -0.001(3) 0.007(2) 0.009(3)
C49 0.030(3) 0.038(4) 0.027(2) 0.006(3) 0.000(2) -0.006(3)
C50 0.025(3) 0.024(3) 0.036(3) -0.001(2) 0.001(2) 0.004(3)
N1 0.022(2) 0.021(2) 0.027(2) 0.002(2) -0.0036(17) 0.000(2)
N2 0.022(2) 0.027(2) 0.025(2) 0.0000(19) 0.0011(17) -0.003(2)
N3 0.019(2) 0.032(3) 0.029(2) 0.002(2) 0.0012(17) 0.000(2)
Fe1 0.0306(5) 0.0302(5) 0.0266(4) 0.0007(4) 0.0004(3) -0.0018(5)
Fe2 0.0258(5) 0.0458(6) 0.0378(4) 0.0058(5) -0.0029(4) -0.0060(5)
O1S 0.65(6) 0.37(4) 0.40(4) 0.30(4) -0.16(4) 0.03(4)
C1S 0.53(6) 0.21(4) 0.47(6) 0.12(5) -0.17(5) 0.02(4)

loop_
_atom_type_symbol
_atom_type_description
_atom_type_scat_dispersion_real
_atom_type_scat_dispersion_imag
_atom_type_scat_source
C C 0.0181 0.0091 'International Tables Vol C Tables 4.2.6.8 and 6.1.1.4'
H H 0.0000 0.0000 'International Tables Vol C Tables 4.2.6.8 and 6.1.1.4'
N N 0.0311 0.0180 'International Tables Vol C Tables 4.2.6.8 and 6.1.1.4'
Fe Fe -1.1336 3.1974 'International Tables Vol C Tables 4.2.6.8 and 6.1.1.4'
O O 0.0492 0.0322 'International Tables Vol C Tables 4.2.6.8 and 6.1.1.4'

loop_
_geom_angle_atom_site_label_1
_geom_angle_atom_site_label_2
_geom_angle_atom_site_label_3
_geom_angle
C2 C1 C5 108.5(5)
C2 C1 Fe1 69.4(4)
C5 C1 Fe1 70.0(3)
C2 C1 H1 125.7
C5 C1 H1 125.7
Fe1 C1 H1 126.4
C3 C2 C1 108.1(5)
C3 C2 Fe1 69.6(4)
C1 C2 Fe1 70.4(4)
C3 C2 H2 126.0
C1 C2 H2 126.0
Fe1 C2 H2 125.6
C2 C3 C4 108.1(5)
C2 C3 Fe1 70.1(3)
C4 C3 Fe1 70.2(3)
C2 C3 H3 126.0
C4 C3 H3 126.0
Fe1 C3 H3 125.4
C5 C4 C3 107.8(5)
C5 C4 Fe1 70.2(3)
C3 C4 Fe1 69.2(3)
C5 C4 H4 126.1
C3 C4 H4 126.1
Fe1 C4 H4 126.1
C1 C5 C4 107.5(6)
C1 C5 Fe1 69.8(3)
C4 C5 Fe1 69.5(3)
C1 C5 H5 126.2
C4 C5 H5 126.2
Fe1 C5 H5 126.0
C10 C6 C7 108.4(5)
C10 C6 Fe1 70.4(3)
C7 C6 Fe1 68.7(3)
C10 C6 H6 125.8
C7 C6 H6 125.8
Fe1 C6 H6 126.6
C8 C7 C6 107.5(5)
C8 C7 Fe1 69.9(3)
C6 C7 Fe1 70.1(3)
C8 C7 H7 126.3
C6 C7 H7 126.3
Fe1 C7 H7 125.3
C9 C8 C7 109.1(5)
C9 C8 Fe1 69.7(3)
C7 C8 Fe1 69.5(3)
C9 C8 H8 125.5
C7 C8 H8 125.5
Fe1 C8 H8 127.0
C8 C9 C10 107.8(5)
C8 C9 Fe1 70.0(3)
C10 C9 Fe1 70.3(3)
C8 C9 H9 126.1
C10 C9 H9 126.1
Fe1 C9 H9 125.2
C6 C10 C9 107.2(5)
C6 C10 C11 132.6(5)
C9 C10 C11 119.7(5)
C6 C10 Fe1 69.4(3)
C9 C10 Fe1 68.2(3)
C11 C10 Fe1 133.4(4)
C12 C11 N1 107.3(4)
C12 C11 C10 127.0(5)
N1 C11 C10 125.7(5)
C11 C12 C13 108.7(5)
C11 C12 H12 125.7
C13 C12 H12 125.7
C14 C13 C12 108.4(5)
C14 C13 H13 125.8
C12 C13 H13 125.8
C13 C14 N1 106.7(4)
C13 C14 C15 130.4(5)
N1 C14 C15 122.8(5)
N2 C15 C16 106.1(4)
N2 C15 C14 123.5(4)
C16 C15 C14 130.4(5)
C15 C16 C17 108.6(5)
C15 C16 H16 125.7
C17 C16 H16 125.7
C18 C17 C16 108.6(5)
C18 C17 H17 125.7
C16 C17 H17 125.7
C17 C18 N2 105.7(4)
C17 C18 C19 130.3(5)
N2 C18 C19 123.6(5)
C20 C19 N3 105.8(4)
C20 C19 C18 130.9(4)
N3 C19 C18 123.0(4)
C19 C20 C21 108.8(4)
C19 C20 H20 125.6
C21 C20 H20 125.6
C22 C21 C20 107.0(5)
C22 C21 H21 126.5
C20 C21 H21 126.5
N3 C22 C21 107.6(4)
N3 C22 C23 124.1(5)
C21 C22 C23 128.2(5)
C27 C23 C22 131.1(6)
C27 C23 C24 105.8(5)
C22 C23 C24 123.0(5)
C27 C23 Fe2 68.2(3)
C22 C23 Fe2 125.8(4)
C24 C23 Fe2 68.7(3)
C25 C24 C23 108.8(6)
C25 C24 Fe2 69.6(4)
C23 C24 Fe2 70.4(3)
C25 C24 H24 125.6
C23 C24 H24 125.6
Fe2 C24 H24 126.0
C26 C25 C24 108.9(6)
C26 C25 Fe2 69.7(4)
C24 C25 Fe2 70.3(4)
C26 C25 H25 125.6
C24 C25 H25 125.6
Fe2 C25 H25 126.0
C25 C26 C27 107.8(5)
C25 C26 Fe2 70.6(4)
C27 C26 Fe2 69.3(3)
C25 C26 H26 126.1
C27 C26 H26 126.1
Fe2 C26 H26 125.5
C23 C27 C26 108.7(6)
C23 C27 Fe2 71.6(3)
C26 C27 Fe2 69.2(3)
C23 C27 H27 125.6
C26 C27 H27 125.6
Fe2 C27 H27 125.1
C29 C28 C32 107.1(6)
C29 C28 Fe2 70.4(4)
C32 C28 Fe2 70.2(4)
C29 C28 H28 126.4
C32 C28 H28 126.4
Fe2 C28 H28 124.6
C28 C29 C30 109.7(7)
C28 C29 Fe2 69.4(4)
C30 C29 Fe2 70.8(4)
C28 C29 H29 125.1
C30 C29 H29 125.1
Fe2 C29 H29 126.3
C31 C30 C29 106.3(6)
C31 C30 Fe2 69.3(4)
C29 C30 Fe2 69.1(4)
C31 C30 H30 126.9
C29 C30 H30 126.9
Fe2 C30 H30 126.3
C32 C31 C30 109.9(6)
C32 C31 Fe2 70.0(4)
C30 C31 Fe2 70.7(4)
C32 C31 H31 125.1
C30 C31 H31 125.1
Fe2 C31 H31 125.8
C31 C32 C28 107.0(6)
C31 C32 Fe2 69.9(4)
C28 C32 Fe2 68.7(4)
C31 C32 H32 126.5
C28 C32 H32 126.5
Fe2 C32 H32 126.4
C38 C33 C34 119.0(5)
C38 C33 N1 120.3(5)
C34 C33 N1 120.6(5)
C35 C34 C33 120.4(5)
C35 C34 H34 119.8
C33 C34 H34 119.8
C34 C35 C36 120.5(5)
C34 C35 H35 119.8
C36 C35 H35 119.8
C35 C36 C37 120.6(5)
C35 C36 H36 119.7
C37 C36 H36 119.7
C38 C37 C36 119.0(5)
C38 C37 H37 120.5
C36 C37 H37 120.5
C37 C38 C33 120.4(5)
C37 C38 H38 119.8
C33 C38 H38 119.8
C44 C39 C40 120.4(5)
C44 C39 N2 119.8(4)
C40 C39 N2 119.8(5)
C41 C40 C39 119.1(5)
C41 C40 H40 120.4
C39 C40 H40 120.4
C42 C41 C40 121.8(5)
C42 C41 H41 119.1
C40 C41 H41 119.1
C41 C42 C43 118.7(6)
C41 C42 H42 120.6
C43 C42 H42 120.6
C44 C43 C42 120.2(6)
C44 C43 H43 119.9
C42 C43 H43 119.9
C39 C44 C43 119.7(5)
C39 C44 H44 120.1
C43 C44 H44 120.1
C46 C45 C50 121.7(5)
C46 C45 N3 118.4(5)
C50 C45 N3 119.9(5)
C45 C46 C47 119.4(5)
C45 C46 H46 120.3
C47 C46 H46 120.3
C48 C47 C46 120.4(6)
C48 C47 H47 119.8
C46 C47 H47 119.8
C47 C48 C49 119.8(5)
C47 C48 H48 120.1
C49 C48 H48 120.1
C48 C49 C50 120.7(5)
C48 C49 H49 119.6
C50 C49 H49 119.6
C45 C50 C49 117.9(5)
C45 C50 H50 121.0
C49 C50 H50 121.0
C11 N1 C14 108.9(4)
C11 N1 C33 126.0(4)
C14 N1 C33 124.9(4)
C15 N2 C18 111.0(4)
C15 N2 C39 127.3(4)
C18 N2 C39 121.6(4)
C22 N3 C19 110.9(4)
C22 N3 C45 126.5(4)
C19 N3 C45 122.6(4)
C3 Fe1 C7 105.9(2)
C3 Fe1 C9 150.1(2)
C7 Fe1 C9 68.7(2)
C3 Fe1 C2 40.3(2)
C7 Fe1 C2 118.6(3)
C9 Fe1 C2 168.0(2)
C3 Fe1 C8 116.4(2)
C7 Fe1 C8 40.6(2)
C9 Fe1 C8 40.3(2)
C2 Fe1 C8 151.2(2)
C3 Fe1 C4 40.7(3)
C7 Fe1 C4 124.9(2)
C9 Fe1 C4 116.9(3)
C2 Fe1 C4 67.9(2)
C8 Fe1 C4 105.6(2)
C3 Fe1 C1 67.6(2)
C7 Fe1 C1 154.0(2)
C9 Fe1 C1 129.6(2)
C2 Fe1 C1 40.2(2)
C8 Fe1 C1 165.2(2)
C4 Fe1 C1 67.5(2)
C3 Fe1 C6 127.6(2)
C7 Fe1 C6 41.2(2)
C9 Fe1 C6 68.6(2)
C2 Fe1 C6 109.9(2)
C8 Fe1 C6 68.3(2)
C4 Fe1 C6 164.2(2)
C1 Fe1 C6 121.7(2)
C3 Fe1 C5 68.1(2)
C7 Fe1 C5 163.0(2)
C9 Fe1 C5 108.1(3)
C2 Fe1 C5 67.9(2)
C8 Fe1 C5 126.3(2)
C4 Fe1 C5 40.4(2)
C1 Fe1 C5 40.2(2)
C6 Fe1 C5 154.8(2)
C3 Fe1 C10 166.1(2)
C7 Fe1 C10 68.6(2)
C9 Fe1 C10 41.4(2)
C2 Fe1 C10 129.9(2)
C8 Fe1 C10 68.4(2)
C4 Fe1 C10 152.9(3)
C1 Fe1 C10 111.3(2)
C6 Fe1 C10 40.1(2)
C5 Fe1 C10 120.7(2)
C28 Fe2 C26 153.1(3)
C28 Fe2 C27 117.9(3)
C26 Fe2 C27 41.5(2)
C28 Fe2 C29 40.3(3)
C26 Fe2 C29 165.6(3)
C27 Fe2 C29 151.5(2)
C28 Fe2 C25 165.3(3)
C26 Fe2 C25 39.7(3)
C27 Fe2 C25 68.0(3)
C29 Fe2 C25 128.6(3)
C28 Fe2 C31 67.9(3)
C26 Fe2 C31 109.7(2)
C27 Fe2 C31 129.5(3)
C29 Fe2 C31 66.9(3)
C25 Fe2 C31 119.9(3)
C28 Fe2 C32 41.1(3)
C26 Fe2 C32 119.5(3)
C27 Fe2 C32 108.5(3)
C29 Fe2 C32 67.7(3)
C25 Fe2 C32 152.6(3)
C31 Fe2 C32 40.0(3)
C28 Fe2 C24 127.5(3)
C26 Fe2 C24 67.4(3)
C27 Fe2 C24 67.8(3)
C29 Fe2 C24 108.7(3)
C25 Fe2 C24 40.1(2)
C31 Fe2 C24 152.5(3)
C32 Fe2 C24 166.0(2)
C28 Fe2 C30 68.3(3)
C26 Fe2 C30 128.3(2)
C27 Fe2 C30 167.1(2)
C29 Fe2 C30 40.1(2)
C25 Fe2 C30 108.9(3)
C31 Fe2 C30 40.0(3)
C32 Fe2 C30 68.0(3)
C24 Fe2 C30 118.7(3)
C28 Fe2 C23 106.9(2)
C26 Fe2 C23 68.6(2)
C27 Fe2 C23 40.1(2)
C29 Fe2 C23 118.2(2)
C25 Fe2 C23 68.4(2)
C31 Fe2 C23 165.9(3)
C32 Fe2 C23 127.6(3)
C24 Fe2 C23 40.9(2)
C30 Fe2 C23 151.8(2)
C1S O1S H1S 109.6(12)
O1S C1S H1S1 109.5
O1S C1S H1S2 109.5
H1S1 C1S H1S2 109.5
O1S C1S H1S3 109.5
H1S1 C1S H1S3 109.5
H1S2 C1S H1S3 109.5

loop_
_geom_bond_atom_site_label_1
_geom_bond_atom_site_label_2
_geom_bond_distance
C1 C2 1.414(8)
C1 C5 1.419(8)
C1 Fe1 2.066(6)
C1 H1 0.9300
C2 C3 1.412(8)
C2 Fe1 2.052(6)
C2 H2 0.9300
C3 C4 1.426(9)
C3 Fe1 2.046(6)
C3 H3 0.9300
C4 C5 1.424(8)
C4 Fe1 2.059(5)
C4 H4 0.9300
C5 Fe1 2.068(6)
C5 H5 0.9300
C6 C10 1.423(8)
C6 C7 1.446(7)
C6 Fe1 2.067(5)
C6 H6 0.9300
C7 C8 1.425(8)
C7 Fe1 2.048(6)
C7 H7 0.9300
C8 C9 1.414(8)
C8 Fe1 2.054(6)
C8 H8 0.9300
C9 C10 1.461(7)
C9 Fe1 2.051(6)
C9 H9 0.9300
C10 C11 1.468(7)
C10 Fe1 2.080(5)
C11 C12 1.373(7)
C11 N1 1.394(6)
C12 C13 1.403(7)
C12 H12 0.9300
C13 C14 1.381(7)
C13 H13 0.9300
C14 N1 1.406(6)
C14 C15 1.444(7)
C15 N2 1.381(6)
C15 C16 1.390(7)
C16 C17 1.401(7)
C16 H16 0.9300
C17 C18 1.390(7)
C17 H17 0.9300
C18 N2 1.393(6)
C18 C19 1.428(7)
C19 C20 1.392(7)
C19 N3 1.393(6)
C20 C21 1.425(7)
C20 H20 0.9300
C21 C22 1.390(8)
C21 H21 0.9300
C22 N3 1.375(7)
C22 C23 1.447(7)
C23 C27 1.419(8)
C23 C24 1.453(8)
C23 Fe2 2.089(5)
C24 C25 1.412(8)
C24 Fe2 2.066(6)
C24 H24 0.9300
C25 C26 1.391(9)
C25 Fe2 2.056(7)
C25 H25 0.9300
C26 C27 1.448(8)
C26 Fe2 2.044(6)
C26 H26 0.9300
C27 Fe2 2.044(6)
C27 H27 0.9300
C28 C29 1.409(10)
C28 C32 1.439(9)
C28 Fe2 2.041(6)
C28 H28 0.9300
C29 C30 1.417(9)
C29 Fe2 2.054(7)
C29 H29 0.9300
C30 C31 1.415(9)
C30 Fe2 2.077(6)
C30 H30 0.9300
C31 C32 1.410(9)
C31 Fe2 2.058(6)
C31 H31 0.9300
C32 Fe2 2.060(7)
C32 H32 0.9300
C33 C38 1.390(7)
C33 C34 1.401(7)
C33 N1 1.426(7)
C34 C35 1.361(8)
C34 H34 0.9300
C35 C36 1.369(8)
C35 H35 0.9300
C36 C37 1.397(8)
C36 H36 0.9300
C37 C38 1.384(8)
C37 H37 0.9300
C38 H38 0.9300
C39 C44 1.364(7)
C39 C40 1.393(7)
C39 N2 1.450(7)
C40 C41 1.374(8)
C40 H40 0.9300
C41 C42 1.364(8)
C41 H41 0.9300
C42 C43 1.396(8)
C42 H42 0.9300
C43 C44 1.392(8)
C43 H43 0.9300
C44 H44 0.9300
C45 C46 1.376(8)
C45 C50 1.380(8)
C45 N3 1.442(6)
C46 C47 1.380(8)
C46 H46 0.9300
C47 C48 1.376(8)
C47 H47 0.9300
C48 C49 1.378(8)
C48 H48 0.9300
C49 C50 1.401(7)
C49 H49 0.9300
C50 H50 0.9300
O1S C1S 1.352(5)
O1S H1S 0.820(5)
C1S H1S1 0.9600
C1S H1S2 0.9600
C1S H1S3 0.9600

loop_
_geom_torsion_atom_site_label_1
_geom_torsion_atom_site_label_2
_geom_torsion_atom_site_label_3
_geom_torsion_atom_site_label_4
_geom_torsion
C5 C1 C2 C3 0.4(7)
Fe1 C1 C2 C3 59.7(4)
C5 C1 C2 Fe1 -59.3(4)
C1 C2 C3 C4 0.0(7)
Fe1 C2 C3 C4 60.1(4)
C1 C2 C3 Fe1 -60.2(4)
C2 C3 C4 C5 -0.3(7)
Fe1 C3 C4 C5 59.7(4)
C2 C3 C4 Fe1 -60.1(4)
C2 C1 C5 C4 -0.6(7)
Fe1 C1 C5 C4 -59.5(4)
C2 C1 C5 Fe1 58.9(4)
C3 C4 C5 C1 0.6(7)
Fe1 C4 C5 C1 59.7(4)
C3 C4 C5 Fe1 -59.1(4)
C10 C6 C7 C8 -0.8(6)
Fe1 C6 C7 C8 -60.2(4)
C10 C6 C7 Fe1 59.4(4)
C6 C7 C8 C9 1.8(7)
Fe1 C7 C8 C9 -58.6(4)
C6 C7 C8 Fe1 60.4(4)
C7 C8 C9 C10 -2.1(6)
Fe1 C8 C9 C10 -60.5(4)
C7 C8 C9 Fe1 58.4(4)
C7 C6 C10 C9 -0.4(6)
Fe1 C6 C10 C9 57.9(4)
C7 C6 C10 C11 170.9(6)
Fe1 C6 C10 C11 -130.7(6)
C7 C6 C10 Fe1 -58.4(4)
C8 C9 C10 C6 1.5(6)
Fe1 C9 C10 C6 -58.7(4)
C8 C9 C10 C11 -171.2(5)
Fe1 C9 C10 C11 128.6(5)
C8 C9 C10 Fe1 60.2(4)
C6 C10 C11 C12 -152.2(6)
C9 C10 C11 C12 18.3(8)
Fe1 C10 C11 C12 105.6(6)
C6 C10 C11 N1 25.7(9)
C9 C10 C11 N1 -163.8(5)
Fe1 C10 C11 N1 -76.6(7)
N1 C11 C12 C13 0.8(6)
C10 C11 C12 C13 179.0(5)
C11 C12 C13 C14 0.1(6)
C12 C13 C14 N1 -1.0(5)
C12 C13 C14 C15 -177.7(5)
C13 C14 C15 N2 -28.0(8)
N1 C14 C15 N2 155.8(5)
C13 C14 C15 C16 149.9(6)
N1 C14 C15 C16 -26.3(8)
N2 C15 C16 C17 -0.1(6)
C14 C15 C16 C17 -178.2(5)
C15 C16 C17 C18 -0.1(6)
C16 C17 C18 N2 0.2(6)
C16 C17 C18 C19 -172.6(5)
C17 C18 C19 C20 134.4(7)
N2 C18 C19 C20 -37.2(9)
C17 C18 C19 N3 -38.5(9)
N2 C18 C19 N3 149.9(5)
N3 C19 C20 C21 1.1(7)
C18 C19 C20 C21 -172.7(6)
C19 C20 C21 C22 -0.6(7)
C20 C21 C22 N3 -0.2(7)
C20 C21 C22 C23 176.2(6)
N3 C22 C23 C27 -31.0(10)
C21 C22 C23 C27 153.1(7)
N3 C22 C23 C24 151.6(6)
C21 C22 C23 C24 -24.3(9)
N3 C22 C23 Fe2 -122.2(6)
C21 C22 C23 Fe2 61.8(8)
C27 C23 C24 C25 0.8(7)
C22 C23 C24 C25 178.9(5)
Fe2 C23 C24 C25 59.2(4)
C27 C23 C24 Fe2 -58.4(4)
C22 C23 C24 Fe2 119.6(5)
C23 C24 C25 C26 -0.5(7)
Fe2 C24 C25 C26 59.2(5)
C23 C24 C25 Fe2 -59.7(4)
C24 C25 C26 C27 0.0(7)
Fe2 C25 C26 C27 59.6(4)
C24 C25 C26 Fe2 -59.6(4)
C22 C23 C27 C26 -178.6(6)
C24 C23 C27 C26 -0.9(7)
Fe2 C23 C27 C26 -59.5(4)
C22 C23 C27 Fe2 -119.1(6)
C24 C23 C27 Fe2 58.7(4)
C25 C26 C27 C23 0.6(7)
Fe2 C26 C27 C23 61.0(4)
C25 C26 C27 Fe2 -60.4(4)
C32 C28 C29 C30 1.4(7)
Fe2 C28 C29 C30 -59.4(5)
C32 C28 C29 Fe2 60.9(4)
C28 C29 C30 C31 -1.0(7)
Fe2 C29 C30 C31 -59.6(4)
C28 C29 C30 Fe2 58.6(4)
C29 C30 C31 C32 0.2(7)
Fe2 C30 C31 C32 -59.3(5)
C29 C30 C31 Fe2 59.5(4)
C30 C31 C32 C28 0.7(8)
Fe2 C31 C32 C28 -59.0(4)
C30 C31 C32 Fe2 59.7(5)
C29 C28 C32 C31 -1.3(7)
Fe2 C28 C32 C31 59.7(5)
C29 C28 C32 Fe2 -61.0(4)
C38 C33 C34 C35 -1.2(7)
N1 C33 C34 C35 -178.5(4)
C33 C34 C35 C36 -1.0(8)
C34 C35 C36 C37 2.7(8)
C35 C36 C37 C38 -2.2(8)
C36 C37 C38 C33 0.0(8)
C34 C33 C38 C37 1.7(7)
N1 C33 C38 C37 179.0(4)
C44 C39 C40 C41 1.5(9)
N2 C39 C40 C41 -178.6(5)
C39 C40 C41 C42 -0.5(10)
C40 C41 C42 C43 -0.4(10)
C41 C42 C43 C44 0.3(10)
C40 C39 C44 C43 -1.6(9)
N2 C39 C44 C43 178.5(5)
C42 C43 C44 C39 0.7(10)
C50 C45 C46 C47 -0.7(8)
N3 C45 C46 C47 179.2(4)
C45 C46 C47 C48 -0.1(8)
C46 C47 C48 C49 0.4(8)
C47 C48 C49 C50 0.0(8)
C46 C45 C50 C49 1.1(7)
N3 C45 C50 C49 -178.7(4)
C48 C49 C50 C45 -0.8(7)
C12 C11 N1 C14 -1.4(6)
C10 C11 N1 C14 -179.6(5)
C12 C11 N1 C33 -176.3(5)
C10 C11 N1 C33 5.5(8)
C13 C14 N1 C11 1.5(5)
C15 C14 N1 C11 178.5(4)
C13 C14 N1 C33 176.4(4)
C15 C14 N1 C33 -6.6(7)
C38 C33 N1 C11 97.8(6)
C34 C33 N1 C11 -84.9(6)
C38 C33 N1 C14 -76.2(6)
C34 C33 N1 C14 101.1(6)
C16 C15 N2 C18 0.2(6)
C14 C15 N2 C18 178.5(5)
C16 C15 N2 C39 -176.2(5)
C14 C15 N2 C39 2.1(8)
C17 C18 N2 C15 -0.3(6)
C19 C18 N2 C15 173.1(5)
C17 C18 N2 C39 176.4(4)
C19 C18 N2 C39 -10.2(8)
C44 C39 N2 C15 113.8(6)
C40 C39 N2 C15 -66.1(7)
C44 C39 N2 C18 -62.3(7)
C40 C39 N2 C18 117.8(6)
C21 C22 N3 C19 0.9(7)
C23 C22 N3 C19 -175.7(5)
C21 C22 N3 C45 -176.2(5)
C23 C22 N3 C45 7.2(9)
C20 C19 N3 C22 -1.3(6)
C18 C19 N3 C22 173.1(5)
C20 C19 N3 C45 176.0(5)
C18 C19 N3 C45 -9.6(8)
C46 C45 N3 C22 108.1(6)
C50 C45 N3 C22 -72.0(7)
C46 C45 N3 C19 -68.7(7)
C50 C45 N3 C19 111.2(6)
